data_7104063
loop_
_publ_author_name
'Lerner, Hans-Wolfram'
'Wagner, Matthias'
'Bolte, Michael'

_publ_section_title
;
 A Novel Type of Phosphide: Synthesis and X-ray Crystal Structure Analysis
 of (tBu~3~Si)~3~P~4~Li~3~
;
_journal_coden_ASTM CHCOFS
_journal_issue 8
_journal_name_full
;
 Chemical Communications (Cambridge, United Kingdom)
;
_journal_page_first 990
_journal_page_last 991
_journal_paper_doi 10.1039/b210984k
_journal_year 2003
_chemical_formula_sum 'C72 H162 Li6 P8 Si6'
_chemical_formula_weight 1485.96
_space_group_IT_number 163
_symmetry_cell_setting trigonal
_symmetry_space_group_name_Hall '-P 3 2c'
_symmetry_space_group_name_H-M 'P -3 1 c'
_atom_sites_solution_hydrogens geom
_atom_sites_solution_primary direct
_atom_sites_solution_secondary difmap
_audit_creation_method SHELXL-97
_cell_angle_alpha 90.00
_cell_angle_beta 90.00
_cell_angle_gamma 120.00
_cell_formula_units_Z 2
_cell_length_a 14.2685(10)
_cell_length_b 14.2685(10)
_cell_length_c 26.965(2)
_cell_measurement_reflns_used 6043
_cell_measurement_temperature 173(2)
_cell_measurement_theta_max 25.1
_cell_measurement_theta_min 2.6
_cell_volume 4754.3(6)
_computing_cell_refinement 'X-Area (Stoe & Cie, 2001)'
_computing_data_collection 'X-Area (Stoe & Cie, 2001)'
_computing_data_reduction 'X-Area (Stoe & Cie, 2001)'
_computing_molecular_graphics 'XP in SHELXTL-Plus (Sheldrick, 1991)'
_computing_structure_refinement 'SHELXL97 (Sheldrick, 1997) '
_computing_structure_solution 'SHELXS97 (Sheldrick, 1990) '
_diffrn_ambient_temperature 173(2)
_diffrn_measured_fraction_theta_full 0.973
_diffrn_measured_fraction_theta_max 0.973
_diffrn_measurement_device_type 'STOE IPDS II two-circle-diffractometer'
_diffrn_measurement_method \w
_diffrn_radiation_monochromator graphite
_diffrn_radiation_source 'fine-focus sealed tube'
_diffrn_radiation_type MoK\a
_diffrn_radiation_wavelength 0.71073
_diffrn_reflns_av_R_equivalents 0.0971
_diffrn_reflns_av_sigmaI/netI 0.0930
_diffrn_reflns_limit_h_max 17
_diffrn_reflns_limit_h_min -14
_diffrn_reflns_limit_k_max 17
_diffrn_reflns_limit_k_min -17
_diffrn_reflns_limit_l_max 30
_diffrn_reflns_limit_l_min -31
_diffrn_reflns_number 14364
_diffrn_reflns_theta_full 25.34
_diffrn_reflns_theta_max 25.34
_diffrn_reflns_theta_min 2.24
_exptl_absorpt_coefficient_mu 0.256
_exptl_absorpt_correction_T_max 0.9873
_exptl_absorpt_correction_T_min 0.9435
_exptl_absorpt_correction_type multi-scan
_exptl_absorpt_process_details 'MULABS (Spek, 1990; Blessing, 1995)'
_exptl_crystal_colour 'light yellow'
_exptl_crystal_density_diffrn 1.038
_exptl_crystal_density_method 'not measured'
_exptl_crystal_description plate
_exptl_crystal_F_000 1632
_exptl_crystal_size_max 0.23
_exptl_crystal_size_mid 0.19
_exptl_crystal_size_min 0.05
_refine_diff_density_max 0.375
_refine_diff_density_min -0.528
_refine_diff_density_rms 0.048
_refine_ls_extinction_method none
_refine_ls_goodness_of_fit_ref 0.859
_refine_ls_hydrogen_treatment mixed
_refine_ls_matrix_type full
_refine_ls_number_parameters 139
_refine_ls_number_reflns 2835
_refine_ls_number_restraints 0
_refine_ls_restrained_S_all 0.859
_refine_ls_R_factor_all 0.1021
_refine_ls_R_factor_gt 0.0528
_refine_ls_shift/su_max 0.000
_refine_ls_shift/su_mean 0.000
_refine_ls_structure_factor_coef Fsqd
_refine_ls_weighting_details 'calc w=1/[\s^2^(Fo^2^)+(0.0620P)^2^+0.0000P] where P=(Fo^2^+2Fc^2^)/3'
_refine_ls_weighting_scheme calc
_refine_ls_wR_factor_gt 0.1119
_refine_ls_wR_factor_ref 0.1255
_reflns_number_gt 1583
_reflns_number_total 2835
_reflns_threshold_expression I>2\s(I)
_cod_data_source_file b210984k.txt
_cod_data_source_block wa187
_cod_depositor_comments
;
The following automatic conversions were performed:
'_symmetry_cell_setting' value 'Trigonal' changed to 'trigonal' according
to '/home/saulius/struct/CIF-dictionaries/cif_core.dic' dictionary named
'cif_core.dic' version 2.4.1 from 2010-06-29.

Automatic conversion script
Id: cif_fix_enum 1527 2010-12-29 10:47:43Z saulius 
;
_cod_original_sg_symbol_H-M P-31c
_cod_database_code 7104063

loop_
_symmetry_equiv_pos_as_xyz
'x, y, z'
'-y, x-y, z'
'-x+y, -x, z'
'-y, -x, -z+1/2'
'-x+y, y, -z+1/2'
'x, x-y, -z+1/2'
'-x, -y, -z'
'y, -x+y, -z'
'x-y, x, -z'
'y, x, z-1/2'
'x-y, -y, z-1/2'
'-x, -x+y, z-1/2'

loop_
_atom_site_label
_atom_site_type_symbol
_atom_site_fract_x
_atom_site_fract_y
_atom_site_fract_z
_atom_site_U_iso_or_equiv
_atom_site_adp_type
_atom_site_occupancy
_atom_site_symmetry_multiplicity
_atom_site_calc_flag
_atom_site_refinement_flags
_atom_site_disorder_assembly
_atom_site_disorder_group
Li1 Li 0.1649(5) 0.5000(5) 0.2779(2) 0.0481(14) Uani 1 1 d . . .
P1 P 0.32998(8) 0.52243(7) 0.31695(4) 0.0427(2) Uani 1 1 d . . .
P2 P 0.3333 0.6667 0.35533(7) 0.0447(4) Uani 1 3 d S . .
Si1 Si 0.34554(7) 0.40120(7) 0.36570(4) 0.0424(3) Uani 1 1 d . . .
C1 C 0.2902(3) 0.3958(4) 0.43240(17) 0.0618(12) Uani 1 1 d . . .
C2 C 0.4965(3) 0.4356(3) 0.36868(17) 0.0563(11) Uani 1 1 d . . .
C3 C 0.2600(3) 0.2657(3) 0.33003(18) 0.0590(11) Uani 1 1 d . . .
C11 C 0.3688(4) 0.4920(4) 0.46312(19) 0.0787(14) Uani 1 1 d . . .
H11A H 0.4373 0.4922 0.4661 0.118 Uiso 1 1 calc R . .
H11B H 0.3383 0.4872 0.4962 0.118 Uiso 1 1 calc R . .
H11C H 0.3816 0.5589 0.4470 0.118 Uiso 1 1 calc R . .
C12 C 0.1858(3) 0.4023(4) 0.43003(18) 0.0726(14) Uani 1 1 d . . .
H12A H 0.1314 0.3417 0.4104 0.109 Uiso 1 1 calc R . .
H12B H 0.2014 0.4707 0.4145 0.109 Uiso 1 1 calc R . .
H12C H 0.1582 0.3986 0.4637 0.109 Uiso 1 1 calc R . .
C13 C 0.2631(5) 0.2902(4) 0.4608(2) 0.0909(17) Uani 1 1 d . . .
H13A H 0.2122 0.2273 0.4412 0.136 Uiso 1 1 calc R . .
H13B H 0.2305 0.2892 0.4929 0.136 Uiso 1 1 calc R . .
H13C H 0.3297 0.2875 0.4661 0.136 Uiso 1 1 calc R . .
C21 C 0.5352(4) 0.4200(4) 0.3175(2) 0.0801(15) Uani 1 1 d . . .
H21A H 0.4908 0.3443 0.3071 0.120 Uiso 1 1 calc R . .
H21B H 0.6112 0.4385 0.3197 0.120 Uiso 1 1 calc R . .
H21C H 0.5283 0.4671 0.2931 0.120 Uiso 1 1 calc R . .
C22 C 0.5715(3) 0.5564(3) 0.3808(2) 0.0695(13) Uani 1 1 d . . .
H22A H 0.5608 0.6008 0.3563 0.104 Uiso 1 1 calc R . .
H22B H 0.6470 0.5733 0.3800 0.104 Uiso 1 1 calc R . .
H22C H 0.5543 0.5718 0.4140 0.104 Uiso 1 1 calc R . .
C23 C 0.5166(3) 0.3689(4) 0.4074(2) 0.0729(14) Uani 1 1 d . . .
H23A H 0.4705 0.2916 0.4002 0.109 Uiso 1 1 calc R . .
H23B H 0.4995 0.3845 0.4405 0.109 Uiso 1 1 calc R . .
H23C H 0.5928 0.3878 0.4063 0.109 Uiso 1 1 calc R . .
C31 C 0.2851(4) 0.1768(3) 0.3462(2) 0.0806(16) Uani 1 1 d . . .
H31A H 0.2747 0.1656 0.3821 0.121 Uiso 1 1 calc R . .
H31B H 0.3603 0.1992 0.3378 0.121 Uiso 1 1 calc R . .
H31C H 0.2364 0.1091 0.3289 0.121 Uiso 1 1 calc R . .
C32 C 0.1381(3) 0.2205(3) 0.3379(2) 0.0804(16) Uani 1 1 d . . .
H32A H 0.1215 0.2091 0.3734 0.121 Uiso 1 1 calc R . .
H32B H 0.0974 0.1514 0.3203 0.121 Uiso 1 1 calc R . .
H32C H 0.1178 0.2720 0.3249 0.121 Uiso 1 1 calc R . .
C33 C 0.2765(4) 0.2801(3) 0.27393(19) 0.0714(13) Uani 1 1 d . . .
H33A H 0.3531 0.3083 0.2661 0.107 Uiso 1 1 calc R . .
H33B H 0.2543 0.3311 0.2622 0.107 Uiso 1 1 calc R . .
H33C H 0.2327 0.2100 0.2575 0.107 Uiso 1 1 calc R . .

loop_
_atom_site_aniso_label
_atom_site_aniso_U_11
_atom_site_aniso_U_22
_atom_site_aniso_U_33
_atom_site_aniso_U_23
_atom_site_aniso_U_13
_atom_site_aniso_U_12
Li1 0.051(3) 0.046(3) 0.051(4) -0.001(3) 0.002(3) 0.028(3)
P1 0.0469(5) 0.0382(5) 0.0441(6) 0.0035(4) 0.0038(5) 0.0221(4)
P2 0.0421(5) 0.0421(5) 0.0497(11) 0.000 0.000 0.0211(3)
Si1 0.0363(5) 0.0428(5) 0.0496(6) 0.0049(4) -0.0048(5) 0.0208(4)
C1 0.062(2) 0.083(3) 0.055(3) 0.022(2) 0.007(2) 0.047(2)
C2 0.042(2) 0.058(2) 0.075(3) -0.013(2) -0.0079(19) 0.0299(18)
C3 0.054(2) 0.041(2) 0.077(3) 0.003(2) -0.019(2) 0.0198(17)
C11 0.094(3) 0.114(4) 0.055(3) -0.007(3) -0.009(2) 0.072(3)
C12 0.066(3) 0.102(4) 0.066(3) 0.038(3) 0.024(2) 0.055(3)
C13 0.108(4) 0.112(4) 0.077(4) 0.045(3) 0.013(3) 0.073(4)
C21 0.056(3) 0.086(3) 0.102(4) -0.028(3) 0.001(3) 0.039(2)
C22 0.042(2) 0.061(3) 0.103(4) -0.021(2) -0.014(2) 0.0241(19)
C23 0.058(2) 0.074(3) 0.105(4) -0.019(3) -0.031(2) 0.047(2)
C31 0.083(3) 0.046(2) 0.108(4) -0.004(2) -0.036(3) 0.029(2)
C32 0.052(2) 0.054(2) 0.113(4) 0.019(3) -0.025(3) 0.010(2)
C33 0.078(3) 0.053(2) 0.082(4) -0.017(2) -0.031(3) 0.032(2)

loop_
_atom_type_symbol
_atom_type_description
_atom_type_scat_dispersion_real
_atom_type_scat_dispersion_imag
_atom_type_scat_source
C C 0.0033 0.0016 'International Tables Vol C Tables 4.2.6.8 and 6.1.1.4'
H H 0.0000 0.0000 'International Tables Vol C Tables 4.2.6.8 and 6.1.1.4'
Li Li -0.0003 0.0001 'International Tables Vol C Tables 4.2.6.8 and 6.1.1.4'
P P 0.1023 0.0942 'International Tables Vol C Tables 4.2.6.8 and 6.1.1.4'
Si Si 0.0817 0.0704 'International Tables Vol C Tables 4.2.6.8 and 6.1.1.4'

loop_
_geom_angle_atom_site_label_1
_geom_angle_atom_site_label_2
_geom_angle_atom_site_label_3
_geom_angle
_geom_angle_site_symmetry_1
_geom_angle_site_symmetry_3
_geom_angle_publ_flag
P1 Li1 P1 91.0(2) . 3_565 ?
P1 Li1 P1 109.4(2) . 5 ?
P1 Li1 P1 111.0(2) 3_565 5 ?
P1 Li1 Li1 121.76(15) . 6_565 ?
P1 Li1 Li1 58.2(2) 3_565 6_565 ?
P1 Li1 Li1 55.0(2) 5 6_565 ?
P1 Li1 Li1 57.6(2) . 5 ?
P1 Li1 Li1 120.17(15) 3_565 5 ?
P1 Li1 Li1 53.3(2) 5 5 ?
Li1 Li1 Li1 94.3(3) 6_565 5 ?
Si1 P1 P2 117.29(6) . . ?
Si1 P1 Li1 127.11(14) . . ?
P2 P1 Li1 84.15(15) . . ?
Si1 P1 Li1 116.14(14) . 2_665 ?
P2 P1 Li1 83.30(15) . 2_665 ?
Li1 P1 Li1 113.9(3) . 2_665 ?
Si1 P1 Li1 117.33(13) . 5 ?
P2 P1 Li1 124.86(14) . 5 ?
Li1 P1 Li1 69.1(2) . 5 ?
Li1 P1 Li1 66.8(2) 2_665 5 ?
P1 P2 P1 101.05(6) 2_665 3_565 ?
P1 P2 P1 101.05(6) 2_665 . ?
P1 P2 P1 101.05(6) 3_565 . ?
C3 Si1 C1 112.1(2) . . ?
C3 Si1 C2 109.52(17) . . ?
C1 Si1 C2 110.19(19) . . ?
C3 Si1 P1 102.65(13) . . ?
C1 Si1 P1 111.84(12) . . ?
C2 Si1 P1 110.34(14) . . ?
C11 C1 C12 105.6(4) . . ?
C11 C1 C13 108.8(4) . . ?
C12 C1 C13 107.4(4) . . ?
C11 C1 Si1 111.6(3) . . ?
C12 C1 Si1 110.1(3) . . ?
C13 C1 Si1 113.0(3) . . ?
C23 C2 C22 108.0(3) . . ?
C23 C2 C21 109.2(3) . . ?
C22 C2 C21 104.7(4) . . ?
C23 C2 Si1 113.3(3) . . ?
C22 C2 Si1 110.5(3) . . ?
C21 C2 Si1 110.8(3) . . ?
C33 C3 C32 105.0(4) . . ?
C33 C3 C31 107.8(4) . . ?
C32 C3 C31 107.2(3) . . ?
C33 C3 Si1 112.2(3) . . ?
C32 C3 Si1 111.4(3) . . ?
C31 C3 Si1 112.9(3) . . ?
C1 C11 H11A 109.5 . . ?
C1 C11 H11B 109.5 . . ?
H11A C11 H11B 109.5 . . ?
C1 C11 H11C 109.5 . . ?
H11A C11 H11C 109.5 . . ?
H11B C11 H11C 109.5 . . ?
C1 C12 H12A 109.5 . . ?
C1 C12 H12B 109.5 . . ?
H12A C12 H12B 109.5 . . ?
C1 C12 H12C 109.5 . . ?
H12A C12 H12C 109.5 . . ?
H12B C12 H12C 109.5 . . ?
C1 C13 H13A 109.5 . . ?
C1 C13 H13B 109.5 . . ?
H13A C13 H13B 109.5 . . ?
C1 C13 H13C 109.5 . . ?
H13A C13 H13C 109.5 . . ?
H13B C13 H13C 109.5 . . ?
C2 C21 H21A 109.5 . . ?
C2 C21 H21B 109.5 . . ?
H21A C21 H21B 109.5 . . ?
C2 C21 H21C 109.5 . . ?
H21A C21 H21C 109.5 . . ?
H21B C21 H21C 109.5 . . ?
C2 C22 H22A 109.5 . . ?
C2 C22 H22B 109.5 . . ?
H22A C22 H22B 109.5 . . ?
C2 C22 H22C 109.5 . . ?
H22A C22 H22C 109.5 . . ?
H22B C22 H22C 109.5 . . ?
C2 C23 H23A 109.5 . . ?
C2 C23 H23B 109.5 . . ?
H23A C23 H23B 109.5 . . ?
C2 C23 H23C 109.5 . . ?
H23A C23 H23C 109.5 . . ?
H23B C23 H23C 109.5 . . ?
C3 C31 H31A 109.5 . . ?
C3 C31 H31B 109.5 . . ?
H31A C31 H31B 109.5 . . ?
C3 C31 H31C 109.5 . . ?
H31A C31 H31C 109.5 . . ?
H31B C31 H31C 109.5 . . ?
C3 C32 H32A 109.5 . . ?
C3 C32 H32B 109.5 . . ?
H32A C32 H32B 109.5 . . ?
C3 C32 H32C 109.5 . . ?
H32A C32 H32C 109.5 . . ?
H32B C32 H32C 109.5 . . ?
C3 C33 H33A 109.5 . . ?
C3 C33 H33B 109.5 . . ?
H33A C33 H33B 109.5 . . ?
C3 C33 H33C 109.5 . . ?
H33A C33 H33C 109.5 . . ?
H33B C33 H33C 109.5 . . ?

loop_
_geom_bond_atom_site_label_1
_geom_bond_atom_site_label_2
_geom_bond_distance
_geom_bond_site_symmetry_2
_geom_bond_publ_flag
Li1 P1 2.452(6) . ?
Li1 P1 2.489(6) 3_565 ?
Li1 P1 2.582(6) 5 ?
Li1 Li1 2.791(12) 6_565 ?
Li1 Li1 2.857(12) 5 ?
P1 Si1 2.2700(12) . ?
P1 P2 2.2826(12) . ?
P1 Li1 2.489(6) 2_665 ?
P1 Li1 2.582(6) 5 ?
P2 P1 2.2826(12) 2_665 ?
P2 P1 2.2826(12) 3_565 ?
Si1 C3 1.948(4) . ?
Si1 C1 1.950(5) . ?
Si1 C2 1.958(4) . ?
C1 C11 1.512(7) . ?
C1 C12 1.539(5) . ?
C1 C13 1.557(6) . ?
C2 C23 1.534(6) . ?
C2 C22 1.542(5) . ?
C2 C21 1.544(6) . ?
C3 C33 1.529(7) . ?
C3 C32 1.537(6) . ?
C3 C31 1.544(5) . ?
C11 H11A 0.9800 . ?
C11 H11B 0.9800 . ?
C11 H11C 0.9800 . ?
C12 H12A 0.9800 . ?
C12 H12B 0.9800 . ?
C12 H12C 0.9800 . ?
C13 H13A 0.9800 . ?
C13 H13B 0.9800 . ?
C13 H13C 0.9800 . ?
C21 H21A 0.9800 . ?
C21 H21B 0.9800 . ?
C21 H21C 0.9800 . ?
C22 H22A 0.9800 . ?
C22 H22B 0.9800 . ?
C22 H22C 0.9800 . ?
C23 H23A 0.9800 . ?
C23 H23B 0.9800 . ?
C23 H23C 0.9800 . ?
C31 H31A 0.9800 . ?
C31 H31B 0.9800 . ?
C31 H31C 0.9800 . ?
C32 H32A 0.9800 . ?
C32 H32B 0.9800 . ?
C32 H32C 0.9800 . ?
C33 H33A 0.9800 . ?
C33 H33B 0.9800 . ?
C33 H33C 0.9800 . ?

loop_
_geom_torsion_atom_site_label_1
_geom_torsion_atom_site_label_2
_geom_torsion_atom_site_label_3
_geom_torsion_atom_site_label_4
_geom_torsion
_geom_torsion_site_symmetry_1
_geom_torsion_site_symmetry_2
_geom_torsion_site_symmetry_3
_geom_torsion_site_symmetry_4
_geom_torsion_publ_flag
P1 Li1 P1 Si1 125.13(13) 3_565 . . . ?
P1 Li1 P1 Si1 -122.15(17) 5 . . . ?
Li1 Li1 P1 Si1 177.6(3) 6_565 . . . ?
Li1 Li1 P1 Si1 -109.11(18) 5 . . . ?
P1 Li1 P1 P2 5.09(14) 3_565 . . . ?
P1 Li1 P1 P2 117.8(2) 5 . . . ?
Li1 Li1 P1 P2 57.6(4) 6_565 . . . ?
Li1 Li1 P1 P2 130.85(9) 5 . . . ?
P1 Li1 P1 Li1 -74.9(3) 3_565 . . 2_665 ?
P1 Li1 P1 Li1 37.8(3) 5 . . 2_665 ?
Li1 Li1 P1 Li1 -22.4(5) 6_565 . . 2_665 ?
Li1 Li1 P1 Li1 50.86(16) 5 . . 2_665 ?
P1 Li1 P1 Li1 -125.76(14) 3_565 . . 5 ?
P1 Li1 P1 Li1 -13.0(3) 5 . . 5 ?
Li1 Li1 P1 Li1 -73.3(4) 6_565 . . 5 ?
Si1 P1 P2 P1 121.60(8) . . . 2_665 ?
Li1 P1 P2 P1 -109.38(15) . . . 2_665 ?
Li1 P1 P2 P1 5.59(15) 2_665 . . 2_665 ?
Li1 P1 P2 P1 -49.94(18) 5 . . 2_665 ?
Si1 P1 P2 P1 -134.68(7) . . . 3_565 ?
Li1 P1 P2 P1 -5.66(15) . . . 3_565 ?
Li1 P1 P2 P1 109.31(14) 2_665 . . 3_565 ?
Li1 P1 P2 P1 53.79(18) 5 . . 3_565 ?
P2 P1 Si1 C3 148.43(14) . . . . ?
Li1 P1 Si1 C3 44.2(2) . . . . ?
Li1 P1 Si1 C3 -115.4(2) 2_665 . . . ?
Li1 P1 Si1 C3 -39.4(2) 5 . . . ?
P2 P1 Si1 C1 28.10(16) . . . . ?
Li1 P1 Si1 C1 -76.2(2) . . . . ?
Li1 P1 Si1 C1 124.2(2) 2_665 . . . ?
Li1 P1 Si1 C1 -159.7(2) 5 . . . ?
P2 P1 Si1 C2 -94.94(14) . . . . ?
Li1 P1 Si1 C2 160.8(2) . . . . ?
Li1 P1 Si1 C2 1.2(2) 2_665 . . . ?
Li1 P1 Si1 C2 77.2(2) 5 . . . ?
C3 Si1 C1 C11 168.8(3) . . . . ?
C2 Si1 C1 C11 46.5(3) . . . . ?
P1 Si1 C1 C11 -76.6(3) . . . . ?
C3 Si1 C1 C12 -74.3(3) . . . . ?
C2 Si1 C1 C12 163.5(3) . . . . ?
P1 Si1 C1 C12 40.3(4) . . . . ?
C3 Si1 C1 C13 45.8(4) . . . . ?
C2 Si1 C1 C13 -76.4(4) . . . . ?
P1 Si1 C1 C13 160.5(3) . . . . ?
C3 Si1 C2 C23 -77.1(3) . . . . ?
C1 Si1 C2 C23 46.6(3) . . . . ?
P1 Si1 C2 C23 170.6(3) . . . . ?
C3 Si1 C2 C22 161.6(3) . . . . ?
C1 Si1 C2 C22 -74.7(4) . . . . ?
P1 Si1 C2 C22 49.3(4) . . . . ?
C3 Si1 C2 C21 46.0(4) . . . . ?
C1 Si1 C2 C21 169.8(3) . . . . ?
P1 Si1 C2 C21 -66.3(3) . . . . ?
C1 Si1 C3 C33 160.3(3) . . . . ?
C2 Si1 C3 C33 -77.1(3) . . . . ?
P1 Si1 C3 C33 40.2(3) . . . . ?
C1 Si1 C3 C32 43.0(3) . . . . ?
C2 Si1 C3 C32 165.6(3) . . . . ?
P1 Si1 C3 C32 -77.2(3) . . . . ?
C1 Si1 C3 C31 -77.6(4) . . . . ?
C2 Si1 C3 C31 45.0(4) . . . . ?
P1 Si1 C3 C31 162.2(3) . . . . ?
